data_7243390
loop_
_publ_author_name
'Ejarque, Daniel'
'Calvet, Teresa'
'Font-Bardia, Merc\`e'
'Pons, Josefina'

_publ_section_title
;
 Steric crowding of a series of pyridine based ligands influencing the
 photophysical properties of Zn(II) complexes
;
_journal_issue 35
_journal_name_full CrystEngComm
_journal_page_first 6199
_journal_page_last 6213
_journal_paper_doi 10.1039/D1CE00833A
_journal_volume 23
_journal_year 2021
_chemical_formula_moiety 'C32 H28 N4 O6 Zn, 4(C2 H6 O)'
_chemical_formula_sum 'C40 H52 N4 O10 Zn'
_chemical_formula_weight 814.22
_space_group_crystal_system monoclinic
_space_group_IT_number 14
_space_group_name_Hall '-P 2ybc'
_space_group_name_H-M_alt 'P 1 21/c 1'
_atom_sites_solution_hydrogens mixed
_audit_creation_method SHELXL-2018/3
_audit_update_record
;
2021-05-14 deposited with the CCDC.	2021-07-26 downloaded from the CCDC.
;
_cell_angle_alpha 90
_cell_angle_beta 108.155(4)
_cell_angle_gamma 90
_cell_formula_units_Z 4
_cell_length_a 16.763(2)
_cell_length_b 15.8859(19)
_cell_length_c 16.337(2)
_cell_measurement_reflns_used 6506
_cell_measurement_temperature 100(2)
_cell_measurement_theta_max 25.97
_cell_measurement_theta_min 2.54
_cell_volume 4133.9(9)
_computing_cell_refinement 'Bruker SAINT'
_computing_data_collection 'Bruker APEX3'
_computing_data_reduction 'Bruker SAINT'
_computing_molecular_graphics 'Bruker SHELXTL'
_computing_publication_material 'Bruker SHELXTL'
_computing_structure_refinement 'SHELXL-2018/3 (Sheldrick, 2018)'
_computing_structure_solution 'SHELXT 2014/5 (Sheldrick, 2014)'
_diffrn_ambient_temperature 100(2)
_diffrn_measured_fraction_theta_full 0.999
_diffrn_measured_fraction_theta_max 0.994
_diffrn_measurement_device_type 'D8 Venture'
_diffrn_measurement_method '\f and \w scans'
_diffrn_radiation_type MoK\a
_diffrn_radiation_wavelength 0.71073
_diffrn_reflns_av_R_equivalents 0.1237
_diffrn_reflns_av_unetI/netI 0.0785
_diffrn_reflns_Laue_measured_fraction_full 0.999
_diffrn_reflns_Laue_measured_fraction_max 0.994
_diffrn_reflns_limit_h_max 20
_diffrn_reflns_limit_h_min -20
_diffrn_reflns_limit_k_max 19
_diffrn_reflns_limit_k_min -19
_diffrn_reflns_limit_l_max 20
_diffrn_reflns_limit_l_min -20
_diffrn_reflns_number 52003
_diffrn_reflns_point_group_measured_fraction_full 0.999
_diffrn_reflns_point_group_measured_fraction_max 0.994
_diffrn_reflns_theta_full 25.242
_diffrn_reflns_theta_max 26.498
_diffrn_reflns_theta_min 2.459
_diffrn_source microfocus
_exptl_absorpt_coefficient_mu 0.654
_exptl_absorpt_correction_T_max 0.7454
_exptl_absorpt_correction_T_min 0.5569
_exptl_absorpt_correction_type multi-scan
_exptl_absorpt_process_details sadabs
_exptl_crystal_colour colourless
_exptl_crystal_density_diffrn 1.308
_exptl_crystal_description plate
_exptl_crystal_F_000 1720
_exptl_crystal_size_max 0.450
_exptl_crystal_size_mid 0.300
_exptl_crystal_size_min 0.090
_refine_diff_density_max 0.893
_refine_diff_density_min -1.115
_refine_diff_density_rms 0.093
_refine_ls_extinction_method none
_refine_ls_goodness_of_fit_ref 1.021
_refine_ls_hydrogen_treatment mixed
_refine_ls_matrix_type full
_refine_ls_number_parameters 503
_refine_ls_number_reflns 8520
_refine_ls_number_restraints 0
_refine_ls_restrained_S_all 1.021
_refine_ls_R_factor_all 0.0996
_refine_ls_R_factor_gt 0.0564
_refine_ls_shift/su_max 0.000
_refine_ls_shift/su_mean 0.000
_refine_ls_structure_factor_coef Fsqd
_refine_ls_weighting_details 'w=1/[\s^2^(Fo^2^)+(0.0737P)^2^+4.1867P] where P=(Fo^2^+2Fc^2^)/3'
_refine_ls_weighting_scheme calc
_refine_ls_wR_factor_gt 0.1332
_refine_ls_wR_factor_ref 0.1600
_reflns_Friedel_coverage 0.000
_reflns_number_gt 5690
_reflns_number_total 8520
_reflns_threshold_expression 'I > 2\s(I)'
_cod_data_source_file d1ce00833a2.cif
_cod_data_source_block C20ZB36_0ma_a
_cod_depositor_comments 'Adding full bibliography for 7243387--7243392.cif.'
_cod_original_cell_volume 4134.1(9)
_cod_original_sg_symbol_H-M 'P 21/c'
_cod_database_code 7243390
_shelx_shelxl_version_number 2018/3
_shelx_space_group_comment
;
The symmetry employed for this shelxl refinement is uniquely defined
by the following loop, which should always be used as a source of
symmetry information in preference to the above space-group names.
They are only intended as comments.
;

loop_
_space_group_symop_operation_xyz
'x, y, z'
'-x, y+1/2, -z+1/2'
'-x, -y, -z'
'x, -y-1/2, z-1/2'

loop_
_atom_site_label
_atom_site_type_symbol
_atom_site_fract_x
_atom_site_fract_y
_atom_site_fract_z
_atom_site_U_iso_or_equiv
_atom_site_adp_type
_atom_site_occupancy
_atom_site_site_symmetry_order
_atom_site_calc_flag
_atom_site_refinement_flags_posn
_atom_site_refinement_flags_adp
_atom_site_refinement_flags_occupancy
_atom_site_disorder_assembly
_atom_site_disorder_group
Zn1 Zn 0.45010(3) 0.77147(3) 0.51829(3) 0.01931(13) Uani 1 1 d . . . . .
O1 O 0.44230(15) 0.68324(15) 0.61578(16) 0.0199(5) Uani 1 1 d . . . . .
O2 O 0.49640(16) 0.64591(15) 0.51475(16) 0.0197(5) Uani 1 1 d . . . . .
O3 O 0.64875(16) 0.58754(16) 0.66595(18) 0.0268(6) Uani 1 1 d . . . . .
O4 O 0.32265(16) 0.75047(15) 0.43948(16) 0.0228(6) Uani 1 1 d . . . . .
O5 O 0.40958(15) 0.81849(16) 0.38655(16) 0.0224(6) Uani 1 1 d . . . . .
O6 O 0.20127(17) 0.89369(18) 0.41739(18) 0.0307(7) Uani 1 1 d . . . . .
N1 N 0.54992(18) 0.49258(18) 0.60015(19) 0.0187(6) Uani 1 1 d . . . . .
H1N H 0.538997 0.443042 0.575037 0.022 Uiso 1 1 calc R U . . .
N2 N 0.18416(19) 0.8050(2) 0.3051(2) 0.0211(7) Uani 1 1 d . . . . .
H2N H 0.1496(19) 0.7814(13) 0.265(2) 0.025 Uiso 1 1 d R U . . .
N3 N 0.56618(19) 0.83027(18) 0.54644(19) 0.0197(6) Uani 1 1 d . . . . .
N4 N 0.42896(19) 0.88180(19) 0.5780(2) 0.0234(7) Uani 1 1 d . . . . .
C1 C 0.4744(2) 0.6288(2) 0.5809(2) 0.0174(7) Uani 1 1 d . . . . .
C2 C 0.4834(2) 0.5395(2) 0.6128(2) 0.0177(7) Uani 1 1 d . . . . .
C3 C 0.4232(2) 0.5077(2) 0.6421(2) 0.0187(7) Uani 1 1 d . . . . .
H3 H 0.380738 0.546702 0.643789 0.022 Uiso 1 1 calc R U . . .
C4 C 0.4121(2) 0.4228(2) 0.6720(2) 0.0192(8) Uani 1 1 d . . . . .
C5 C 0.3398(2) 0.4084(2) 0.6951(2) 0.0245(8) Uani 1 1 d . . . . .
H5 H 0.300081 0.452505 0.688965 0.029 Uiso 1 1 calc R U . . .
C6 C 0.3249(3) 0.3314(3) 0.7265(3) 0.0285(9) Uani 1 1 d . . . . .
H6 H 0.275267 0.322930 0.741749 0.034 Uiso 1 1 calc R U . . .
C7 C 0.3819(2) 0.2667(2) 0.7360(2) 0.0254(8) Uani 1 1 d . . . . .
H7 H 0.371798 0.213835 0.758004 0.031 Uiso 1 1 calc R U . . .
C8 C 0.4538(2) 0.2793(2) 0.7133(2) 0.0248(8) Uani 1 1 d . . . . .
H8 H 0.493185 0.234795 0.719504 0.030 Uiso 1 1 calc R U . . .
C9 C 0.4686(2) 0.3559(2) 0.6816(2) 0.0233(8) Uani 1 1 d . . . . .
H9 H 0.518098 0.363613 0.665962 0.028 Uiso 1 1 calc R U . . .
C10 C 0.6293(2) 0.5208(2) 0.6250(2) 0.0208(8) Uani 1 1 d . . . . .
C11 C 0.6922(2) 0.4675(3) 0.6003(3) 0.0300(9) Uani 1 1 d . . . . .
H11A H 0.672784 0.409027 0.592858 0.045 Uiso 1 1 calc R U . . .
H11B H 0.746489 0.470449 0.645821 0.045 Uiso 1 1 calc R U . . .
H11C H 0.698488 0.488403 0.546212 0.045 Uiso 1 1 calc R U . . .
C12 C 0.3371(2) 0.7932(2) 0.3800(2) 0.0201(8) Uani 1 1 d . . . . .
C13 C 0.2665(2) 0.8137(2) 0.3002(2) 0.0191(7) Uani 1 1 d . . . . .
C14 C 0.2827(2) 0.8331(2) 0.2278(2) 0.0210(8) Uani 1 1 d . . . . .
H14 H 0.339855 0.830323 0.229763 0.025 Uiso 1 1 calc R U . . .
C15 C 0.2223(2) 0.8585(2) 0.1452(2) 0.0209(8) Uani 1 1 d . . . . .
C16 C 0.1535(2) 0.9103(2) 0.1421(3) 0.0265(9) Uani 1 1 d . . . . .
H16 H 0.144388 0.927592 0.194123 0.032 Uiso 1 1 calc R U . . .
C17 C 0.0993(3) 0.9362(3) 0.0643(3) 0.0309(9) Uani 1 1 d . . . . .
H17 H 0.053786 0.972296 0.063069 0.037 Uiso 1 1 calc R U . . .
C18 C 0.1105(3) 0.9101(3) -0.0127(3) 0.0294(9) Uani 1 1 d . . . . .
H18 H 0.071867 0.926783 -0.066347 0.035 Uiso 1 1 calc R U . . .
C19 C 0.1788(2) 0.8594(2) -0.0104(2) 0.0231(8) Uani 1 1 d . . . . .
H19 H 0.187088 0.841341 -0.062546 0.028 Uiso 1 1 calc R U . . .
C20 C 0.2345(2) 0.8352(2) 0.0677(2) 0.0219(8) Uani 1 1 d . . . . .
H20 H 0.281943 0.802042 0.068674 0.026 Uiso 1 1 calc R U . . .
C21 C 0.1573(2) 0.8448(2) 0.3651(2) 0.0243(8) Uani 1 1 d . . . . .
C22 C 0.0691(2) 0.8226(3) 0.3628(3) 0.0316(10) Uani 1 1 d . . . . .
H22A H 0.032546 0.821060 0.302850 0.047 Uiso 1 1 calc R U . . .
H22B H 0.048351 0.865036 0.394674 0.047 Uiso 1 1 calc R U . . .
H22C H 0.069097 0.767246 0.389283 0.047 Uiso 1 1 calc R U . . .
C23 C 0.6330(2) 0.7996(3) 0.5290(3) 0.0274(9) Uani 1 1 d . . . . .
H23 H 0.630975 0.743369 0.508663 0.033 Uiso 1 1 calc R U . . .
C24 C 0.7051(3) 0.8460(3) 0.5392(3) 0.0339(10) Uani 1 1 d . . . . .
H24 H 0.752439 0.821940 0.527754 0.041 Uiso 1 1 calc R U . . .
C25 C 0.7065(3) 0.9290(3) 0.5666(3) 0.0326(10) Uani 1 1 d . . . . .
H25 H 0.754448 0.963132 0.572537 0.039 Uiso 1 1 calc R U . . .
C26 C 0.6378(3) 0.9614(3) 0.5851(2) 0.0271(9) Uani 1 1 d . . . . .
H26 H 0.637897 1.017906 0.604140 0.033 Uiso 1 1 calc R U . . .
C27 C 0.5684(2) 0.9099(2) 0.5754(2) 0.0202(8) Uani 1 1 d . . . . .
C28 C 0.4929(2) 0.9370(2) 0.5976(2) 0.0213(8) Uani 1 1 d . . . . .
C29 C 0.4872(2) 1.0142(2) 0.6360(2) 0.0244(8) Uani 1 1 d . . . . .
H29 H 0.531533 1.054033 0.647178 0.029 Uiso 1 1 calc R U . . .
C30 C 0.4153(3) 1.0312(3) 0.6575(3) 0.0307(9) Uani 1 1 d . . . . .
H30 H 0.410544 1.082526 0.685430 0.037 Uiso 1 1 calc R U . . .
C31 C 0.3507(3) 0.9737(3) 0.6385(3) 0.0326(10) Uani 1 1 d . . . . .
H31 H 0.301176 0.984501 0.653401 0.039 Uiso 1 1 calc R U . . .
C32 C 0.3594(2) 0.8998(2) 0.5973(3) 0.0270(9) Uani 1 1 d . . . . .
H32 H 0.314240 0.860702 0.582325 0.032 Uiso 1 1 calc R U . . .
O1W O 0.8006(2) 0.6637(2) 0.7229(2) 0.0471(9) Uani 1 1 d . . . . .
H1W H 0.750332 0.649971 0.698992 0.071 Uiso 1 1 calc R U . . .
C1W C 0.8392(3) 0.6052(4) 0.7938(4) 0.0564(14) Uani 1 1 d . . . . .
H1WA H 0.806518 0.552227 0.785247 0.068 Uiso 1 1 calc R U . . .
H1WB H 0.897081 0.591617 0.794728 0.068 Uiso 1 1 calc R U . . .
C2W C 0.8408(5) 0.6435(5) 0.8748(5) 0.082(2) Uani 1 1 d . . . . .
H2WA H 0.868748 0.698379 0.880513 0.124 Uiso 1 1 calc R U . . .
H2WB H 0.871561 0.606978 0.922509 0.124 Uiso 1 1 calc R U . . .
H2WC H 0.783194 0.651116 0.876082 0.124 Uiso 1 1 calc R U . . .
O2W O 0.8998(2) 0.7060(2) 0.6281(2) 0.0452(9) Uani 1 1 d . . . . .
H2W H 0.868031 0.701608 0.658766 0.068 Uiso 1 1 calc R U . . .
C3W C 0.8896(3) 0.6346(3) 0.5736(4) 0.0509(13) Uani 1 1 d . . . . .
H3WA H 0.893315 0.582904 0.608526 0.061 Uiso 1 1 calc R U . . .
H3WB H 0.935785 0.633060 0.547904 0.061 Uiso 1 1 calc R U . . .
C4W C 0.8080(3) 0.6354(3) 0.5037(3) 0.0536(14) Uani 1 1 d . . . . .
H4WA H 0.805705 0.684340 0.466536 0.080 Uiso 1 1 calc R U . . .
H4WB H 0.762120 0.638638 0.528854 0.080 Uiso 1 1 calc R U . . .
H4WC H 0.802373 0.583745 0.469572 0.080 Uiso 1 1 calc R U . . .
O3W O 1.05009(17) 0.78475(18) 0.67252(18) 0.0298(6) Uani 1 1 d . . . . .
H3W H 1.006181 0.755606 0.661273 0.045 Uiso 1 1 calc R U . . .
C5W C 1.0652(3) 0.8081(3) 0.5936(3) 0.0324(10) Uani 1 1 d . . . . .
H5WA H 1.015710 0.837872 0.555369 0.039 Uiso 1 1 calc R U . . .
H5WB H 1.075090 0.757038 0.563292 0.039 Uiso 1 1 calc R U . . .
C6W C 1.1409(3) 0.8644(3) 0.6144(3) 0.0413(11) Uani 1 1 d . . . . .
H6WA H 1.151989 0.880258 0.560976 0.062 Uiso 1 1 calc R U . . .
H6WB H 1.189600 0.834537 0.652209 0.062 Uiso 1 1 calc R U . . .
H6WC H 1.130314 0.915188 0.643461 0.062 Uiso 1 1 calc R U . . .
O4W O 1.0478(2) 0.9276(2) 0.7731(2) 0.0505(9) Uani 1 1 d . . . . .
H4W H 1.058255 0.892095 0.739761 0.076 Uiso 1 1 calc R U . . .
C7W C 0.9639(3) 0.9552(3) 0.7386(4) 0.0548(14) Uani 1 1 d . . . . .
H7WA H 0.949161 0.958371 0.675102 0.066 Uiso 1 1 calc R U . . .
H7WB H 0.958972 1.012529 0.760263 0.066 Uiso 1 1 calc R U . . .
C8W C 0.9028(4) 0.8979(4) 0.7618(4) 0.0611(16) Uani 1 1 d . . . . .
H8WA H 0.846221 0.921896 0.740163 0.092 Uiso 1 1 calc R U . . .
H8WB H 0.918888 0.892100 0.824520 0.092 Uiso 1 1 calc R U . . .
H8WC H 0.903455 0.842488 0.735672 0.092 Uiso 1 1 calc R U . . .

loop_
_atom_site_aniso_label
_atom_site_aniso_U_11
_atom_site_aniso_U_22
_atom_site_aniso_U_33
_atom_site_aniso_U_23
_atom_site_aniso_U_13
_atom_site_aniso_U_12
Zn1 0.0214(2) 0.0121(2) 0.0229(2) 0.00089(17) 0.00471(16) -0.00104(17)
O1 0.0250(14) 0.0133(13) 0.0230(14) -0.0011(10) 0.0096(11) 0.0004(10)
O2 0.0280(14) 0.0115(12) 0.0223(14) 0.0000(10) 0.0116(11) -0.0021(10)
O3 0.0231(14) 0.0216(14) 0.0350(16) -0.0119(12) 0.0083(12) -0.0039(11)
O4 0.0276(14) 0.0186(14) 0.0227(14) 0.0040(10) 0.0083(11) -0.0025(10)
O5 0.0183(13) 0.0250(15) 0.0232(14) 0.0019(11) 0.0054(11) -0.0022(10)
O6 0.0318(16) 0.0278(16) 0.0340(16) -0.0066(13) 0.0125(13) -0.0012(12)
N1 0.0227(16) 0.0110(15) 0.0233(16) -0.0010(12) 0.0084(13) 0.0021(12)
N2 0.0183(15) 0.0235(17) 0.0208(16) -0.0008(13) 0.0048(13) -0.0044(13)
N3 0.0242(16) 0.0137(15) 0.0212(16) 0.0004(12) 0.0069(13) -0.0032(12)
N4 0.0243(17) 0.0157(16) 0.0292(18) 0.0029(13) 0.0069(14) -0.0018(13)
C1 0.0162(17) 0.0108(17) 0.0241(19) -0.0023(14) 0.0046(15) -0.0030(13)
C2 0.0215(18) 0.0117(17) 0.0179(18) 0.0003(13) 0.0033(15) 0.0005(13)
C3 0.0234(19) 0.0147(18) 0.0181(18) 0.0001(14) 0.0064(15) 0.0025(14)
C4 0.0263(19) 0.0129(18) 0.0203(19) -0.0004(14) 0.0099(16) -0.0007(14)
C5 0.027(2) 0.019(2) 0.029(2) 0.0009(15) 0.0103(17) -0.0001(15)
C6 0.030(2) 0.026(2) 0.036(2) 0.0019(17) 0.0182(19) -0.0038(17)
C7 0.034(2) 0.0171(19) 0.026(2) 0.0019(16) 0.0106(17) -0.0045(16)
C8 0.034(2) 0.0163(19) 0.026(2) 0.0033(15) 0.0116(17) 0.0008(16)
C9 0.027(2) 0.019(2) 0.027(2) 0.0041(15) 0.0125(17) -0.0012(15)
C10 0.026(2) 0.0178(19) 0.0199(19) -0.0012(14) 0.0099(16) 0.0002(15)
C11 0.021(2) 0.025(2) 0.044(3) -0.0085(18) 0.0110(18) 0.0016(16)
C12 0.0234(19) 0.0150(18) 0.0234(19) -0.0024(14) 0.0097(16) 0.0039(14)
C13 0.0213(18) 0.0125(18) 0.0244(19) 0.0013(14) 0.0086(15) -0.0009(14)
C14 0.0203(18) 0.0163(18) 0.027(2) 0.0004(15) 0.0087(16) -0.0001(14)
C15 0.0199(18) 0.0177(19) 0.025(2) 0.0026(15) 0.0071(15) -0.0009(14)
C16 0.031(2) 0.024(2) 0.027(2) 0.0032(16) 0.0124(18) 0.0052(16)
C17 0.029(2) 0.028(2) 0.037(2) 0.0054(18) 0.0117(19) 0.0140(17)
C18 0.030(2) 0.028(2) 0.027(2) 0.0060(17) 0.0057(18) 0.0011(17)
C19 0.026(2) 0.0193(19) 0.026(2) 0.0000(15) 0.0111(16) -0.0037(15)
C20 0.0227(19) 0.0195(19) 0.026(2) 0.0034(15) 0.0109(16) -0.0005(15)
C21 0.023(2) 0.024(2) 0.026(2) 0.0030(16) 0.0066(16) 0.0064(16)
C22 0.022(2) 0.034(2) 0.040(3) 0.0015(19) 0.0135(19) 0.0044(17)
C23 0.027(2) 0.022(2) 0.034(2) -0.0016(17) 0.0111(18) -0.0020(16)
C24 0.029(2) 0.033(2) 0.044(3) -0.003(2) 0.018(2) 0.0011(18)
C25 0.028(2) 0.032(2) 0.039(3) 0.0013(19) 0.0121(19) -0.0096(18)
C26 0.035(2) 0.019(2) 0.027(2) 0.0001(16) 0.0079(18) -0.0060(16)
C27 0.0230(19) 0.0174(19) 0.0179(18) 0.0007(14) 0.0031(15) -0.0007(14)
C28 0.026(2) 0.0183(19) 0.0166(18) 0.0033(14) 0.0033(15) 0.0004(15)
C29 0.030(2) 0.0156(19) 0.025(2) 0.0001(15) 0.0043(17) -0.0005(15)
C30 0.042(2) 0.019(2) 0.030(2) -0.0006(16) 0.0092(19) 0.0015(17)
C31 0.034(2) 0.029(2) 0.038(2) -0.0015(18) 0.016(2) 0.0056(18)
C32 0.027(2) 0.023(2) 0.032(2) -0.0005(16) 0.0104(18) -0.0022(16)
O1W 0.0305(17) 0.055(2) 0.054(2) 0.0003(17) 0.0111(16) -0.0090(15)
C1W 0.040(3) 0.061(4) 0.064(4) -0.007(3) 0.011(3) 0.002(3)
C2W 0.082(5) 0.089(5) 0.078(5) -0.017(4) 0.028(4) 0.004(4)
O2W 0.0431(19) 0.046(2) 0.055(2) -0.0190(16) 0.0274(17) -0.0179(15)
C3W 0.046(3) 0.051(3) 0.059(3) -0.017(3) 0.021(3) 0.003(2)
C4W 0.062(3) 0.037(3) 0.050(3) -0.002(2) 0.001(3) 0.004(2)
O3W 0.0245(14) 0.0348(17) 0.0318(15) 0.0015(12) 0.0112(12) 0.0008(12)
C5W 0.036(2) 0.034(2) 0.030(2) 0.0020(18) 0.0136(19) 0.0025(19)
C6W 0.045(3) 0.037(3) 0.050(3) -0.003(2) 0.027(2) -0.007(2)
O4W 0.048(2) 0.058(2) 0.047(2) -0.0169(17) 0.0175(17) 0.0000(17)
C7W 0.062(4) 0.046(3) 0.062(4) 0.001(3) 0.027(3) 0.017(3)
C8W 0.050(3) 0.053(4) 0.085(4) -0.024(3) 0.027(3) -0.007(3)

loop_
_atom_type_symbol
_atom_type_description
_atom_type_scat_dispersion_real
_atom_type_scat_dispersion_imag
_atom_type_scat_source
C C 0.0033 0.0016 'International Tables Vol C Tables 4.2.6.8 and 6.1.1.4'
H H 0.0000 0.0000 'International Tables Vol C Tables 4.2.6.8 and 6.1.1.4'
N N 0.0061 0.0033 'International Tables Vol C Tables 4.2.6.8 and 6.1.1.4'
O O 0.0106 0.0060 'International Tables Vol C Tables 4.2.6.8 and 6.1.1.4'
Zn Zn 0.2839 1.4301 'International Tables Vol C Tables 4.2.6.8 and 6.1.1.4'

loop_
_geom_angle_atom_site_label_1
_geom_angle_atom_site_label_2
_geom_angle_atom_site_label_3
_geom_angle
_geom_angle_site_symmetry_1
_geom_angle_site_symmetry_3
_geom_angle_publ_flag
N3 Zn1 N4 78.62(12) . . ?
N3 Zn1 O2 95.87(11) . . ?
N4 Zn1 O2 155.10(11) . . ?
N3 Zn1 O4 152.92(11) . . ?
N4 Zn1 O4 97.38(11) . . ?
O2 Zn1 O4 98.04(10) . . ?
N3 Zn1 O1 113.40(11) . . ?
N4 Zn1 O1 98.18(11) . . ?
O2 Zn1 O1 61.43(9) . . ?
O4 Zn1 O1 93.66(9) . . ?
N3 Zn1 O5 92.68(11) . . ?
N4 Zn1 O5 97.34(11) . . ?
O2 Zn1 O5 107.22(10) . . ?
O4 Zn1 O5 61.02(9) . . ?
O1 Zn1 O5 151.80(10) . . ?
N3 Zn1 C1 107.39(12) . . ?
N4 Zn1 C1 127.38(12) . . ?
O2 Zn1 C1 31.09(10) . . ?
O4 Zn1 C1 96.37(10) . . ?
O1 Zn1 C1 30.34(10) . . ?
O5 Zn1 C1 133.25(11) . . ?
N3 Zn1 C12 122.45(12) . . ?
N4 Zn1 C12 96.66(12) . . ?
O2 Zn1 C12 106.55(11) . . ?
O4 Zn1 C12 30.78(11) . . ?
O1 Zn1 C12 123.97(11) . . ?
O5 Zn1 C12 30.34(10) . . ?
C1 Zn1 C12 119.11(12) . . ?
C1 O1 Zn1 88.8(2) . . ?
C1 O2 Zn1 88.5(2) . . ?
C12 O4 Zn1 89.1(2) . . ?
C12 O5 Zn1 88.3(2) . . ?
C10 N1 C2 122.3(3) . . ?
C10 N1 H1N 118.8 . . ?
C2 N1 H1N 118.8 . . ?
C21 N2 C13 123.0(3) . . ?
C21 N2 H2N 118.6 . . ?
C13 N2 H2N 117.5 . . ?
C23 N3 C27 119.1(3) . . ?
C23 N3 Zn1 125.5(3) . . ?
C27 N3 Zn1 114.9(2) . . ?
C32 N4 C28 119.7(3) . . ?
C32 N4 Zn1 125.4(3) . . ?
C28 N4 Zn1 114.8(3) . . ?
O1 C1 O2 121.3(3) . . ?
O1 C1 C2 120.5(3) . . ?
O2 C1 C2 118.2(3) . . ?
O1 C1 Zn1 60.85(18) . . ?
O2 C1 Zn1 60.44(17) . . ?
C2 C1 Zn1 175.3(3) . . ?
C3 C2 N1 124.8(3) . . ?
C3 C2 C1 118.3(3) . . ?
N1 C2 C1 116.5(3) . . ?
C2 C3 C4 130.7(3) . . ?
C2 C3 H3 114.6 . . ?
C4 C3 H3 114.6 . . ?
C5 C4 C9 117.4(3) . . ?
C5 C4 C3 116.8(3) . . ?
C9 C4 C3 125.7(3) . . ?
C6 C5 C4 121.2(4) . . ?
C6 C5 H5 119.4 . . ?
C4 C5 H5 119.4 . . ?
C7 C6 C5 120.2(4) . . ?
C7 C6 H6 119.9 . . ?
C5 C6 H6 119.9 . . ?
C6 C7 C8 119.6(4) . . ?
C6 C7 H7 120.2 . . ?
C8 C7 H7 120.2 . . ?
C9 C8 C7 120.2(4) . . ?
C9 C8 H8 119.9 . . ?
C7 C8 H8 119.9 . . ?
C8 C9 C4 121.3(3) . . ?
C8 C9 H9 119.3 . . ?
C4 C9 H9 119.3 . . ?
O3 C10 N1 121.2(3) . . ?
O3 C10 C11 122.5(3) . . ?
N1 C10 C11 116.4(3) . . ?
C10 C11 H11A 109.5 . . ?
C10 C11 H11B 109.5 . . ?
H11A C11 H11B 109.5 . . ?
C10 C11 H11C 109.5 . . ?
H11A C11 H11C 109.5 . . ?
H11B C11 H11C 109.5 . . ?
O5 C12 O4 121.2(3) . . ?
O5 C12 C13 119.1(3) . . ?
O4 C12 C13 119.7(3) . . ?
O5 C12 Zn1 61.40(19) . . ?
O4 C12 Zn1 60.10(19) . . ?
C13 C12 Zn1 174.6(3) . . ?
C14 C13 N2 123.1(3) . . ?
C14 C13 C12 120.0(3) . . ?
N2 C13 C12 116.7(3) . . ?
C13 C14 C15 127.5(3) . . ?
C13 C14 H14 116.3 . . ?
C15 C14 H14 116.3 . . ?
C20 C15 C16 118.3(3) . . ?
C20 C15 C14 120.5(3) . . ?
C16 C15 C14 121.1(3) . . ?
C17 C16 C15 120.5(4) . . ?
C17 C16 H16 119.8 . . ?
C15 C16 H16 119.8 . . ?
C16 C17 C18 120.7(4) . . ?
C16 C17 H17 119.6 . . ?
C18 C17 H17 119.6 . . ?
C19 C18 C17 119.2(4) . . ?
C19 C18 H18 120.4 . . ?
C17 C18 H18 120.4 . . ?
C20 C19 C18 120.1(4) . . ?
C20 C19 H19 120.0 . . ?
C18 C19 H19 120.0 . . ?
C19 C20 C15 121.2(4) . . ?
C19 C20 H20 119.4 . . ?
C15 C20 H20 119.4 . . ?
O6 C21 N2 122.7(4) . . ?
O6 C21 C22 122.7(4) . . ?
N2 C21 C22 114.6(3) . . ?
C21 C22 H22A 109.5 . . ?
C21 C22 H22B 109.5 . . ?
H22A C22 H22B 109.5 . . ?
C21 C22 H22C 109.5 . . ?
H22A C22 H22C 109.5 . . ?
H22B C22 H22C 109.5 . . ?
N3 C23 C24 122.8(4) . . ?
N3 C23 H23 118.6 . . ?
C24 C23 H23 118.6 . . ?
C23 C24 C25 118.1(4) . . ?
C23 C24 H24 121.0 . . ?
C25 C24 H24 121.0 . . ?
C26 C25 C24 119.6(4) . . ?
C26 C25 H25 120.2 . . ?
C24 C25 H25 120.2 . . ?
C25 C26 C27 118.8(4) . . ?
C25 C26 H26 120.6 . . ?
C27 C26 H26 120.6 . . ?
N3 C27 C26 121.5(3) . . ?
N3 C27 C28 115.2(3) . . ?
C26 C27 C28 123.3(3) . . ?
N4 C28 C29 121.3(3) . . ?
N4 C28 C27 115.4(3) . . ?
C29 C28 C27 123.3(3) . . ?
C30 C29 C28 118.3(4) . . ?
C30 C29 H29 120.9 . . ?
C28 C29 H29 120.9 . . ?
C31 C30 C29 120.0(4) . . ?
C31 C30 H30 120.0 . . ?
C29 C30 H30 120.0 . . ?
C30 C31 C32 118.5(4) . . ?
C30 C31 H31 120.7 . . ?
C32 C31 H31 120.7 . . ?
N4 C32 C31 122.1(4) . . ?
N4 C32 H32 119.0 . . ?
C31 C32 H32 119.0 . . ?
C1W O1W H1W 109.5 . . ?
C2W C1W O1W 109.4(5) . . ?
C2W C1W H1WA 109.8 . . ?
O1W C1W H1WA 109.8 . . ?
C2W C1W H1WB 109.8 . . ?
O1W C1W H1WB 109.8 . . ?
H1WA C1W H1WB 108.2 . . ?
C1W C2W H2WA 109.5 . . ?
C1W C2W H2WB 109.5 . . ?
H2WA C2W H2WB 109.5 . . ?
C1W C2W H2WC 109.5 . . ?
H2WA C2W H2WC 109.5 . . ?
H2WB C2W H2WC 109.5 . . ?
C3W O2W H2W 109.5 . . ?
O2W C3W C4W 112.2(4) . . ?
O2W C3W H3WA 109.2 . . ?
C4W C3W H3WA 109.2 . . ?
O2W C3W H3WB 109.2 . . ?
C4W C3W H3WB 109.2 . . ?
H3WA C3W H3WB 107.9 . . ?
C3W C4W H4WA 109.5 . . ?
C3W C4W H4WB 109.5 . . ?
H4WA C4W H4WB 109.5 . . ?
C3W C4W H4WC 109.5 . . ?
H4WA C4W H4WC 109.5 . . ?
H4WB C4W H4WC 109.5 . . ?
C5W O3W H3W 109.5 . . ?
O3W C5W C6W 108.9(4) . . ?
O3W C5W H5WA 109.9 . . ?
C6W C5W H5WA 109.9 . . ?
O3W C5W H5WB 109.9 . . ?
C6W C5W H5WB 109.9 . . ?
H5WA C5W H5WB 108.3 . . ?
C5W C6W H6WA 109.5 . . ?
C5W C6W H6WB 109.5 . . ?
H6WA C6W H6WB 109.5 . . ?
C5W C6W H6WC 109.5 . . ?
H6WA C6W H6WC 109.5 . . ?
H6WB C6W H6WC 109.5 . . ?
C7W O4W H4W 109.5 . . ?
O4W C7W C8W 112.6(5) . . ?
O4W C7W H7WA 109.1 . . ?
C8W C7W H7WA 109.1 . . ?
O4W C7W H7WB 109.1 . . ?
C8W C7W H7WB 109.1 . . ?
H7WA C7W H7WB 107.8 . . ?
C7W C8W H8WA 109.5 . . ?
C7W C8W H8WB 109.5 . . ?
H8WA C8W H8WB 109.5 . . ?
C7W C8W H8WC 109.5 . . ?
H8WA C8W H8WC 109.5 . . ?
H8WB C8W H8WC 109.5 . . ?

loop_
_geom_bond_atom_site_label_1
_geom_bond_atom_site_label_2
_geom_bond_distance
_geom_bond_site_symmetry_2
_geom_bond_publ_flag
Zn1 N3 2.077(3) . ?
Zn1 N4 2.089(3) . ?
Zn1 O2 2.148(2) . ?
Zn1 O4 2.149(3) . ?
Zn1 O1 2.156(2) . ?
Zn1 O5 2.177(3) . ?
Zn1 C1 2.468(3) . ?
Zn1 C12 2.479(4) . ?
O1 C1 1.247(4) . ?
O2 C1 1.275(4) . ?
O3 C10 1.242(4) . ?
O4 C12 1.269(4) . ?
O5 C12 1.253(4) . ?
O6 C21 1.219(5) . ?
N1 C10 1.342(5) . ?
N1 C2 1.409(5) . ?
N1 H1N 0.8800 . ?
N2 C21 1.355(5) . ?
N2 C13 1.414(5) . ?
N2 H2N 0.82(4) . ?
N3 C23 1.331(5) . ?
N3 C27 1.348(5) . ?
N4 C32 1.331(5) . ?
N4 C28 1.344(5) . ?
C1 C2 1.502(5) . ?
C2 C3 1.344(5) . ?
C3 C4 1.466(5) . ?
C3 H3 0.9500 . ?
C4 C5 1.395(5) . ?
C4 C9 1.399(5) . ?
C5 C6 1.379(5) . ?
C5 H5 0.9500 . ?
C6 C7 1.378(6) . ?
C6 H6 0.9500 . ?
C7 C8 1.382(5) . ?
C7 H7 0.9500 . ?
C8 C9 1.375(5) . ?
C8 H8 0.9500 . ?
C9 H9 0.9500 . ?
C10 C11 1.502(5) . ?
C11 H11A 0.9800 . ?
C11 H11B 0.9800 . ?
C11 H11C 0.9800 . ?
C12 C13 1.497(5) . ?
C13 C14 1.330(5) . ?
C14 C15 1.468(5) . ?
C14 H14 0.9500 . ?
C15 C20 1.394(5) . ?
C15 C16 1.405(5) . ?
C16 C17 1.376(6) . ?
C16 H16 0.9500 . ?
C17 C18 1.391(6) . ?
C17 H17 0.9500 . ?
C18 C19 1.391(6) . ?
C18 H18 0.9500 . ?
C19 C20 1.380(5) . ?
C19 H19 0.9500 . ?
C20 H20 0.9500 . ?
C21 C22 1.510(5) . ?
C22 H22A 0.9800 . ?
C22 H22B 0.9800 . ?
C22 H22C 0.9800 . ?
C23 C24 1.381(6) . ?
C23 H23 0.9500 . ?
C24 C25 1.390(6) . ?
C24 H24 0.9500 . ?
C25 C26 1.378(6) . ?
C25 H25 0.9500 . ?
C26 C27 1.390(5) . ?
C26 H26 0.9500 . ?
C27 C28 1.484(5) . ?
C28 C29 1.394(5) . ?
C29 C30 1.383(6) . ?
C29 H29 0.9500 . ?
C30 C31 1.377(6) . ?
C30 H30 0.9500 . ?
C31 C32 1.383(6) . ?
C31 H31 0.9500 . ?
C32 H32 0.9500 . ?
O1W C1W 1.469(7) . ?
O1W H1W 0.8400 . ?
C1W C2W 1.448(8) . ?
C1W H1WA 0.9900 . ?
C1W H1WB 0.9900 . ?
C2W H2WA 0.9800 . ?
C2W H2WB 0.9800 . ?
C2W H2WC 0.9800 . ?
O2W C3W 1.418(6) . ?
O2W H2W 0.8400 . ?
C3W C4W 1.484(7) . ?
C3W H3WA 0.9900 . ?
C3W H3WB 0.9900 . ?
C4W H4WA 0.9800 . ?
C4W H4WB 0.9800 . ?
C4W H4WC 0.9800 . ?
O3W C5W 1.439(5) . ?
O3W H3W 0.8400 . ?
C5W C6W 1.501(6) . ?
C5W H5WA 0.9900 . ?
C5W H5WB 0.9900 . ?
C6W H6WA 0.9800 . ?
C6W H6WB 0.9800 . ?
C6W H6WC 0.9800 . ?
O4W C7W 1.411(6) . ?
O4W H4W 0.8400 . ?
C7W C8W 1.504(8) . ?
C7W H7WA 0.9900 . ?
C7W H7WB 0.9900 . ?
C8W H8WA 0.9800 . ?
C8W H8WB 0.9800 . ?
C8W H8WC 0.9800 . ?
